data_1533141
loop_
_publ_author_name
'Emirdag-Eanes, M.'
'Ibers, J.A.'

_publ_section_title
;
 Synthesis and characterization of two vanadium chalcogenides, (N H4) (H
 (V O) (Se O3)2) and Cs4 ((V O S2)2 (mue-O)), prepared solvothermally
;
_journal_name_full 'Journal of Alloys Compd.'
_journal_page_first 66
_journal_page_last 70
_journal_volume 361
_journal_year 2003
_chemical_formula_sum 'Cs4 O3 S4 V2'
_chemical_name_systematic 'Cs4 ((V O S2)2 O)'
_space_group_IT_number 62
_symmetry_space_group_name_Hall '-P 2ac 2n'
_symmetry_space_group_name_H-M 'P n m a'
_cell_angle_alpha 90
_cell_angle_beta 90
_cell_angle_gamma 90
_cell_formula_units_Z 4
_cell_length_a 13.328
_cell_length_b 8.7912
_cell_length_c 12.214
_cell_volume 1431.104
_citation_journal_id_ASTM JALCEU
_cod_data_source_file Emirdag-Eanes_JALCEU_2003_115.cif
_cod_data_source_block Cs4O3S4V2
_cod_database_code 1533141

loop_
_symmetry_equiv_pos_as_xyz
x,y,z
-x+1/2,-y,z+1/2
x+1/2,-y+1/2,-z+1/2
-x,y+1/2,-z
-x,-y,-z
x-1/2,y,-z-1/2
-x-1/2,y-1/2,z-1/2
x,-y-1/2,z

loop_
_atom_site_label
_atom_site_type_symbol
_atom_site_fract_x
_atom_site_fract_y
_atom_site_fract_z
_atom_site_occupancy
_atom_site_U_iso_or_equiv
S1 S-2 0.13532 0.00634 0.42135 1 0.0
O2 O-2 0.2034 0.25 0.2358 1 0.0
Cs2 Cs+1 0.05773 0.25 0.64189 1 0.0
O1 O-2 0.2612 0.555 0.2072 1 0.0
S2 S-2 0.03283 0.014 0.15444 1 0.0
V1 V+5 0.16543 0.05359 0.25164 1 0.0
Cs1 Cs+1 0.66256 0.25 0.56103 1 0.0
Cs4 Cs+1 0.41219 0.25 0.14768 1 0.0
Cs3 Cs+1 0.3363 0.25 0.50097 1 0.0
